data_1552784
loop_
_publ_author_name
'Latouche, Camille'
'Gautier, Romain'
'G\'enois, Romain'
'Massuyeau, Florian'

_publ_section_title
;
 Structural and Spectroscopic Investigations of Two
 [Cu<sub>4</sub>X<sub>6</sub>]<sup>2-</sup> (X = Cl<sup>-</sup>,
 Br<sup>-</sup>) Clusters: A Joint Theoretical and Experimental Work.
;
_journal_issue 19
_journal_name_full 'The journal of physical chemistry. A'
_journal_page_first 4628
_journal_page_last 4634
_journal_paper_doi 10.1021/acs.jpca.8b02663
_journal_volume 122
_journal_year 2018
_chemical_formula_moiety 'Cl12 Cu6, 3(C6 H16 N2), O'
_chemical_formula_sum 'C18 H50 Cl12 Cu6 N6 O'
_chemical_formula_weight 1173.28
_space_group_crystal_system orthorhombic
_space_group_IT_number 19
_space_group_name_Hall 'P 2ac 2ab'
_space_group_name_H-M_alt 'P 21 21 21'
_atom_sites_solution_hydrogens mixed
_atom_sites_solution_primary direct
_audit_creation_date 2018-01-29
_audit_creation_method
;
Olex2 1.2
(compiled 2017.08.10 svn.r3458 for OlexSys, GUI svn.r5381)
;
_cell_angle_alpha 90
_cell_angle_beta 90
_cell_angle_gamma 90
_cell_formula_units_Z 4
_cell_length_a 13.3441(13)
_cell_length_b 14.6101(9)
_cell_length_c 20.1415(19)
_cell_measurement_reflns_used 125
_cell_measurement_temperature 293(2)
_cell_measurement_theta_max 25
_cell_measurement_theta_min 2
_cell_volume 3926.8(6)
_computing_molecular_graphics 'Olex2 (Dolomanov et al., 2009)'
_computing_publication_material 'Olex2 (Dolomanov et al., 2009)'
_computing_structure_refinement 'ShelXL (Sheldrick, 2015)'
_computing_structure_solution 'SIR2011 (Burla et al., 2007)'
_diffrn_ambient_temperature 293(2)
_diffrn_detector 'CCD area detector'
_diffrn_measured_fraction_theta_full 0.977
_diffrn_measured_fraction_theta_max 0.978
_diffrn_measurement_device_type 'Bruker-Nonius Kappa CCD diffractometer'
_diffrn_radiation_monochromator graphite
_diffrn_radiation_probe x-ray
_diffrn_radiation_type MoK\a
_diffrn_radiation_wavelength 0.71073
_diffrn_reflns_av_R_equivalents 0.0846
_diffrn_reflns_av_unetI/netI 0.0781
_diffrn_reflns_Laue_measured_fraction_full 0.977
_diffrn_reflns_Laue_measured_fraction_max 0.978
_diffrn_reflns_limit_h_max 12
_diffrn_reflns_limit_h_min -16
_diffrn_reflns_limit_k_max 17
_diffrn_reflns_limit_k_min -17
_diffrn_reflns_limit_l_max 22
_diffrn_reflns_limit_l_min -24
_diffrn_reflns_number 31711
_diffrn_reflns_point_group_measured_fraction_full 0.979
_diffrn_reflns_point_group_measured_fraction_max 0.980
_diffrn_reflns_theta_full 25.242
_diffrn_reflns_theta_max 25.794
_diffrn_reflns_theta_min 6.421
_diffrn_source 'sealed X-ray tube'
_diffrn_source_target Mo
_exptl_absorpt_coefficient_mu 4.031
_exptl_absorpt_correction_T_max 0.7453
_exptl_absorpt_correction_T_min 0.6173
_exptl_absorpt_correction_type multi-scan
_exptl_absorpt_process_details
;
SADABS-2008/1 (Bruker,2008) was used for absorption correction.
wR2(int) was 0.0847 before and 0.0722 after correction.
The Ratio of minimum to maximum transmission is 0.8283.
The \l/2 correction factor is 0.0015.
;
_exptl_crystal_colour 'clear light colourless'
_exptl_crystal_colour_lustre clear
_exptl_crystal_colour_modifier light
_exptl_crystal_colour_primary colourless
_exptl_crystal_density_diffrn 1.985
_exptl_crystal_density_method 'not measured'
_exptl_crystal_description block
_exptl_crystal_F_000 2344
_refine_diff_density_max 0.674
_refine_diff_density_min -0.524
_refine_diff_density_rms 0.099
_refine_ls_abs_structure_details
;
 Flack x determined using 1545 quotients [(I+)-(I-)]/[(I+)+(I-)]
 (Parsons, Flack and Wagner, Acta Cryst. B69 (2013) 249-259).
;
_refine_ls_abs_structure_Flack 0.471(14)
_refine_ls_extinction_method none
_refine_ls_goodness_of_fit_ref 1.024
_refine_ls_hydrogen_treatment constr
_refine_ls_matrix_type full
_refine_ls_number_parameters 397
_refine_ls_number_reflns 7409
_refine_ls_number_restraints 0
_refine_ls_restrained_S_all 1.024
_refine_ls_R_factor_all 0.1038
_refine_ls_R_factor_gt 0.0499
_refine_ls_shift/su_max 0.002
_refine_ls_shift/su_mean 0.000
_refine_ls_structure_factor_coef Fsqd
_refine_ls_weighting_details 'w=1/[\s^2^(Fo^2^)+(0.0256P)^2^+5.0164P] where P=(Fo^2^+2Fc^2^)/3'
_refine_ls_weighting_scheme calc
_refine_ls_wR_factor_gt 0.0824
_refine_ls_wR_factor_ref 0.0980
_reflns_Friedel_coverage 0.797
_reflns_Friedel_fraction_full 0.981
_reflns_Friedel_fraction_max 0.981
_reflns_number_gt 4721
_reflns_number_total 7409
_reflns_threshold_expression 'I > 2\s(I)'
_cod_data_source_file jp8b02663_si_002.cif
_cod_data_source_block shelx
_cod_database_code 1552784
_shelx_shelxl_version_number 2016/4
_shelx_space_group_comment
;
The symmetry employed for this shelxl refinement is uniquely defined
by the following loop, which should always be used as a source of
symmetry information in preference to the above space-group names.
They are only intended as comments.
;
_olex2_refinement_description
;
1. Fixed Uiso
 At 1.2 times of:
  All C(H,H) groups, All N(H) groups
 At 1.5 times of:
  All C(H,H,H) groups, All O(H,H) groups
2.a Free rotating group:
 O1(H1C,H1D)
2.b Ternary CH refined with riding coordinates:
 N11(H11), N20(H20), N4(H4), N5(H5), N2(H2), N3(H3)
2.c Secondary CH2 refined with riding coordinates:
 C14(H14A,H14B), C15(H15A,H15B), C21(H21A,H21B), C0AA(H0AA,H0AB), C6(H6A,H6B),
 C7(H7A,H7B), C10(H10A,H10B), C18(H18A,H18B), C1(H1A,H1B), C8(H8A,H8B), C9(H9A,
 H9B), C12(H12A,H12B)
2.d Idealised Me refined as rotating group:
 C22(H22A,H22B,H22C), C23(H23A,H23B,H23C), C19(H19A,H19B,H19C), C24(H24A,H24B,
 H24C), C13(H13A,H13B,H13C), C17(H17A,H17B,H17C)
;
_olex2_submission_special_instructions 'No special instructions were received'

loop_
_space_group_symop_operation_xyz
'x, y, z'
'-x+1/2, -y, z+1/2'
'x+1/2, -y+1/2, -z'
'-x, y+1/2, -z+1/2'

loop_
_atom_site_label
_atom_site_type_symbol
_atom_site_fract_x
_atom_site_fract_y
_atom_site_fract_z
_atom_site_U_iso_or_equiv
_atom_site_adp_type
_atom_site_occupancy
_atom_site_site_symmetry_order
_atom_site_calc_flag
_atom_site_refinement_flags_posn
Cu1 Cu 0.25538(13) 0.40676(10) 0.71892(8) 0.0537(5) Uani 1 1 d .
Cu2 Cu 0.24755(14) 0.58937(10) 0.72270(9) 0.0580(5) Uani 1 1 d .
Cu3 Cu 0.25489(12) 0.11146(11) 0.58492(8) 0.0549(4) Uani 1 1 d .
Cu4 Cu 0.37316(8) -0.00787(11) 0.49833(6) 0.0468(3) Uani 1 1 d .
Cu5 Cu 0.24492(12) -0.09815(12) 0.58237(8) 0.0610(5) Uani 1 1 d .
Cu6 Cu 0.17972(9) 0.01240(12) 0.47462(7) 0.0548(4) Uani 1 1 d .
Cl7 Cl 0.2462(2) 0.26503(18) 0.65845(15) 0.0403(7) Uani 1 1 d .
Cl8 Cl 0.2419(2) 0.72564(19) 0.66053(15) 0.0397(7) Uani 1 1 d .
Cl1 Cl 0.38708(16) 0.4954(2) 0.67267(13) 0.0477(6) Uani 1 1 d .
Cl9 Cl 0.2478(2) 0.3526(2) 0.82474(14) 0.0464(7) Uani 1 1 d .
Cl2 Cl 0.10922(16) 0.4968(2) 0.68874(13) 0.0492(6) Uani 1 1 d .
Cl10 Cl 0.2580(2) 0.6363(2) 0.83011(14) 0.0448(7) Uani 1 1 d .
Cl11 Cl 0.22539(19) 0.0038(2) 0.66673(11) 0.0486(6) Uani 1 1 d .
Cl3 Cl 0.30419(17) -0.0008(2) 0.39458(11) 0.0446(6) Uani 1 1 d .
Cl4 Cl 0.3915(2) -0.15157(19) 0.53808(14) 0.0453(7) Uani 1 1 d .
Cl5 Cl 0.4282(2) 0.11793(19) 0.54876(14) 0.0427(7) Uani 1 1 d .
Cl6 Cl 0.1409(2) 0.1571(2) 0.50474(16) 0.0545(8) Uani 1 1 d .
Cl0A Cl 0.0986(2) -0.1093(2) 0.51552(18) 0.0600(9) Uani 1 1 d .
N11 N 0.3192(7) 0.4329(6) 0.5215(5) 0.052(3) Uani 1 1 d .
H11 H 0.335334 0.450807 0.567164 0.063 Uiso 1 1 calc R
C14 C 0.1706(9) 0.5316(9) 0.5242(7) 0.062(4) Uani 1 1 d .
H14A H 0.098402 0.533943 0.518749 0.074 Uiso 1 1 calc R
H14B H 0.185871 0.550680 0.569197 0.074 Uiso 1 1 calc R
C15 C 0.3644(8) 0.4987(9) 0.4775(6) 0.063(3) Uani 1 1 d .
H15A H 0.352840 0.479926 0.431972 0.075 Uiso 1 1 calc R
H15B H 0.436161 0.499585 0.484986 0.075 Uiso 1 1 calc R
N20 N 0.2151(7) 0.5938(7) 0.4794(5) 0.053(3) Uani 1 1 d .
H20 H 0.199367 0.573405 0.434273 0.064 Uiso 1 1 calc R
C21 C 0.2061(8) 0.4319(8) 0.5146(8) 0.059(4) Uani 1 1 d .
H21A H 0.176388 0.392434 0.547889 0.071 Uiso 1 1 calc R
H21B H 0.186966 0.409698 0.470988 0.071 Uiso 1 1 calc R
C22 C 0.1753(10) 0.6862(8) 0.4876(6) 0.062(4) Uani 1 1 d .
H22A H 0.103680 0.684868 0.483460 0.093 Uiso 1 1 calc GR
H22B H 0.202898 0.725422 0.453935 0.093 Uiso 1 1 calc GR
H22C H 0.193287 0.709172 0.530607 0.093 Uiso 1 1 calc GR
C23 C 0.3575(10) 0.3363(9) 0.5108(7) 0.072(4) Uani 1 1 d .
H23A H 0.328900 0.311692 0.470894 0.107 Uiso 1 1 calc GR
H23B H 0.338678 0.298740 0.547886 0.107 Uiso 1 1 calc GR
H23C H 0.429206 0.337287 0.506909 0.107 Uiso 1 1 calc GR
C0AA C 0.3240(8) 0.5917(8) 0.4873(7) 0.056(3) Uani 1 1 d .
H0AA H 0.341413 0.613060 0.531356 0.067 Uiso 1 1 calc R
H0AB H 0.354326 0.632839 0.455267 0.067 Uiso 1 1 calc R
N4 N -0.0071(7) 0.7857(7) 0.8202(5) 0.038(3) Uani 1 1 d .
H4 H -0.074077 0.812552 0.815990 0.046 Uiso 1 1 calc R
N5 N 0.0080(7) 0.7176(6) 0.6861(5) 0.032(2) Uani 1 1 d .
H5 H 0.075327 0.690953 0.688373 0.039 Uiso 1 1 calc R
C6 C -0.0164(9) 0.6854(8) 0.8048(6) 0.037(3) Uani 1 1 d .
H6A H 0.048873 0.656639 0.808561 0.045 Uiso 1 1 calc R
H6B H -0.060708 0.656862 0.836889 0.045 Uiso 1 1 calc R
C7 C -0.0564(9) 0.6707(8) 0.7370(6) 0.036(3) Uani 1 1 d .
H7A H -0.124137 0.694547 0.734374 0.043 Uiso 1 1 calc R
H7B H -0.058826 0.605656 0.727587 0.043 Uiso 1 1 calc R
C10 C 0.0160(9) 0.8181(8) 0.7021(6) 0.038(3) Uani 1 1 d .
H10A H 0.059298 0.847818 0.669954 0.046 Uiso 1 1 calc R
H10B H -0.049698 0.846181 0.699420 0.046 Uiso 1 1 calc R
C18 C 0.0578(9) 0.8307(8) 0.7702(6) 0.036(3) Uani 1 1 d .
H18A H 0.124604 0.804699 0.772312 0.043 Uiso 1 1 calc R
H18B H 0.062780 0.895523 0.780093 0.043 Uiso 1 1 calc R
C19 C 0.0276(11) 0.8030(9) 0.8897(6) 0.055(4) Uani 1 1 d .
H19A H -0.013526 0.769119 0.920153 0.082 Uiso 1 1 calc GR
H19B H 0.022557 0.867157 0.899435 0.082 Uiso 1 1 calc GR
H19C H 0.096078 0.783774 0.894229 0.082 Uiso 1 1 calc GR
C24 C -0.0318(10) 0.7024(9) 0.6183(7) 0.050(3) Uani 1 1 d .
H24A H -0.036400 0.637879 0.609799 0.074 Uiso 1 1 calc GR
H24B H 0.012255 0.730063 0.586399 0.074 Uiso 1 1 calc GR
H24C H -0.097188 0.729451 0.614689 0.074 Uiso 1 1 calc GR
C1 C 0.4673(8) 0.1722(7) 0.7194(6) 0.031(3) Uani 1 1 d .
H1A H 0.419573 0.142324 0.690307 0.038 Uiso 1 1 calc R
H1B H 0.517411 0.127478 0.732225 0.038 Uiso 1 1 calc R
N2 N 0.5915(6) 0.2961(5) 0.7261(5) 0.028(2) Uani 1 1 d .
H2 H 0.641000 0.250470 0.740125 0.034 Uiso 1 1 calc R
N3 N 0.4152(7) 0.2059(5) 0.7791(5) 0.029(2) Uani 1 1 d .
H3 H 0.364911 0.250600 0.764735 0.035 Uiso 1 1 calc R
C8 C 0.5166(9) 0.2487(8) 0.6832(6) 0.035(3) Uani 1 1 d .
H8A H 0.466167 0.292246 0.668889 0.042 Uiso 1 1 calc R
H8B H 0.549751 0.224905 0.643975 0.042 Uiso 1 1 calc R
C9 C 0.4880(8) 0.2546(8) 0.8237(6) 0.034(3) Uani 1 1 d .
H9A H 0.537465 0.211361 0.839896 0.041 Uiso 1 1 calc R
H9B H 0.452556 0.279382 0.861705 0.041 Uiso 1 1 calc R
C12 C 0.5401(9) 0.3311(7) 0.7872(6) 0.033(3) Uani 1 1 d .
H12A H 0.491436 0.377331 0.774881 0.040 Uiso 1 1 calc R
H12B H 0.589117 0.359343 0.816311 0.040 Uiso 1 1 calc R
C13 C 0.3617(9) 0.1317(8) 0.8161(7) 0.045(3) Uani 1 1 d .
H13A H 0.308481 0.107853 0.789050 0.067 Uiso 1 1 calc GR
H13B H 0.334249 0.156135 0.856429 0.067 Uiso 1 1 calc GR
H13C H 0.407954 0.083478 0.826497 0.067 Uiso 1 1 calc GR
C17 C 0.6456(8) 0.3699(8) 0.6915(6) 0.044(3) Uani 1 1 d .
H17A H 0.684510 0.344352 0.655967 0.066 Uiso 1 1 calc GR
H17B H 0.689341 0.400383 0.722268 0.066 Uiso 1 1 calc GR
H17C H 0.598373 0.413013 0.673876 0.066 Uiso 1 1 calc GR
O1 O 0.0833(7) 0.5209(8) 0.3784(5) 0.082(3) Uani 1 1 d .
H1C H 0.030236 0.537556 0.398312 0.123 Uiso 1 1 d G
H1D H 0.062632 0.488917 0.345883 0.123 Uiso 1 1 d G

loop_
_atom_site_aniso_label
_atom_site_aniso_U_11
_atom_site_aniso_U_22
_atom_site_aniso_U_33
_atom_site_aniso_U_23
_atom_site_aniso_U_13
_atom_site_aniso_U_12
Cu1 0.0671(12) 0.0422(8) 0.0517(10) 0.0049(7) 0.0011(10) 0.0029(9)
Cu2 0.0754(13) 0.0415(8) 0.0572(10) -0.0038(7) -0.0162(10) -0.0018(10)
Cu3 0.0530(9) 0.0620(10) 0.0498(9) 0.0052(7) -0.0003(9) 0.0000(9)
Cu4 0.0379(6) 0.0520(8) 0.0504(7) -0.0028(9) 0.0002(6) 0.0002(8)
Cu5 0.0486(9) 0.0768(11) 0.0577(10) -0.0164(8) 0.0077(9) -0.0047(10)
Cu6 0.0446(7) 0.0607(10) 0.0590(8) -0.0014(9) -0.0114(6) 0.0003(8)
Cl7 0.0355(15) 0.0395(14) 0.0459(17) -0.0102(12) 0.0036(16) 0.0005(14)
Cl8 0.0318(14) 0.0451(15) 0.0421(17) 0.0042(13) 0.0024(15) 0.0001(14)
Cl1 0.0329(11) 0.0409(14) 0.0694(16) 0.0015(18) 0.0103(11) -0.0018(16)
Cl9 0.0479(16) 0.0529(17) 0.0383(16) 0.0038(13) 0.0008(16) 0.0011(16)
Cl2 0.0341(12) 0.0383(14) 0.0751(17) -0.0008(18) -0.0138(12) 0.0017(17)
Cl10 0.0433(15) 0.0508(16) 0.0403(16) -0.0014(13) -0.0005(15) -0.0064(15)
Cl11 0.0737(17) 0.0386(13) 0.0336(12) -0.0005(15) 0.0076(11) 0.0034(19)
Cl3 0.0476(13) 0.0497(14) 0.0366(12) -0.0010(17) -0.0067(10) 0.0053(19)
Cl4 0.0471(15) 0.0459(16) 0.0430(17) 0.0087(14) 0.0069(14) 0.0083(14)
Cl5 0.0422(15) 0.0434(16) 0.0427(16) -0.0062(13) -0.0009(13) -0.0034(13)
Cl6 0.0534(16) 0.0528(17) 0.0574(19) -0.0111(16) -0.0167(15) 0.0171(14)
Cl0A 0.0408(14) 0.0476(17) 0.092(3) 0.0055(17) -0.0099(16) -0.0060(14)
N11 0.047(5) 0.052(6) 0.058(7) 0.022(5) 0.001(5) 0.009(5)
C14 0.047(7) 0.073(9) 0.065(8) 0.018(7) 0.011(6) 0.018(6)
C15 0.045(6) 0.049(7) 0.093(9) 0.007(9) 0.013(6) -0.003(8)
N20 0.047(6) 0.048(6) 0.064(7) -0.005(5) 0.001(5) -0.004(5)
C21 0.043(7) 0.050(8) 0.085(11) 0.016(7) 0.019(7) 0.001(6)
C22 0.080(9) 0.042(7) 0.064(9) -0.020(6) -0.006(7) 0.023(7)
C23 0.075(9) 0.057(8) 0.082(10) 0.011(8) 0.018(8) 0.016(7)
C0AA 0.044(6) 0.052(7) 0.071(10) 0.007(7) 0.000(7) -0.011(6)
N4 0.027(5) 0.051(7) 0.037(6) -0.004(5) -0.005(5) 0.006(5)
N5 0.030(5) 0.034(5) 0.034(6) -0.008(5) 0.004(5) 0.002(4)
C6 0.024(6) 0.044(7) 0.043(8) 0.009(6) 0.005(5) 0.000(5)
C7 0.030(7) 0.037(6) 0.040(8) 0.003(6) 0.005(6) -0.003(6)
C10 0.038(7) 0.033(7) 0.044(8) 0.000(5) 0.005(6) 0.000(6)
C18 0.025(6) 0.033(6) 0.050(8) -0.003(6) 0.006(6) -0.002(5)
C19 0.057(8) 0.071(9) 0.035(8) -0.002(6) -0.021(7) 0.000(7)
C24 0.042(7) 0.062(8) 0.044(8) -0.011(6) 0.000(6) -0.006(7)
C1 0.022(6) 0.034(6) 0.038(8) -0.012(6) -0.004(5) -0.002(5)
N2 0.020(5) 0.026(4) 0.038(6) -0.003(4) 0.000(4) 0.003(4)
N3 0.028(5) 0.025(4) 0.034(6) 0.005(4) 0.001(4) 0.002(4)
C8 0.038(6) 0.047(8) 0.021(7) -0.002(5) 0.000(5) -0.007(6)
C9 0.032(6) 0.039(7) 0.032(7) -0.012(5) -0.002(6) 0.000(5)
C12 0.032(6) 0.033(6) 0.034(7) -0.003(6) -0.007(5) 0.001(5)
C13 0.043(6) 0.041(7) 0.051(8) 0.002(6) 0.014(6) -0.012(6)
C17 0.033(6) 0.041(7) 0.058(8) 0.015(6) 0.001(6) -0.003(6)
O1 0.077(6) 0.093(9) 0.074(7) -0.004(6) -0.004(5) 0.004(6)

loop_
_atom_type_symbol
_atom_type_description
_atom_type_scat_dispersion_real
_atom_type_scat_dispersion_imag
_atom_type_scat_source
C C 0.0033 0.0016 'International Tables Vol C Tables 4.2.6.8 and 6.1.1.4'
H H 0.0000 0.0000 'International Tables Vol C Tables 4.2.6.8 and 6.1.1.4'
Cl Cl 0.1484 0.1585 'International Tables Vol C Tables 4.2.6.8 and 6.1.1.4'
Cu Cu 0.3201 1.2651 'International Tables Vol C Tables 4.2.6.8 and 6.1.1.4'
N N 0.0061 0.0033 'International Tables Vol C Tables 4.2.6.8 and 6.1.1.4'
O O 0.0106 0.0060 'International Tables Vol C Tables 4.2.6.8 and 6.1.1.4'

loop_
_geom_angle_atom_site_label_1
_geom_angle_atom_site_label_2
_geom_angle_atom_site_label_3
_geom_angle
Cl7 Cu1 Cu2 150.73(12)
Cl7 Cu1 Cl2 107.39(12)
Cl1 Cu1 Cu2 59.69(9)
Cl1 Cu1 Cl7 107.96(12)
Cl1 Cu1 Cl2 101.58(11)
Cl9 Cu1 Cu2 108.58(12)
Cl9 Cu1 Cl7 99.96(12)
Cl9 Cu1 Cl1 126.17(13)
Cl9 Cu1 Cl2 112.75(12)
Cl2 Cu1 Cu2 55.59(9)
Cl8 Cu2 Cu1 146.21(12)
Cl8 Cu2 Cl1 105.76(12)
Cl8 Cu2 Cl2 107.56(12)
Cl1 Cu2 Cu1 54.28(9)
Cl2 Cu2 Cu1 57.08(9)
Cl2 Cu2 Cl1 98.50(10)
Cl10 Cu2 Cu1 109.01(11)
Cl10 Cu2 Cl8 104.67(12)
Cl10 Cu2 Cl1 119.92(12)
Cl10 Cu2 Cl2 119.37(13)
Cu6 Cu3 Cu4 54.55(5)
Cl7 Cu3 Cu4 147.94(9)
Cl7 Cu3 Cu6 147.33(10)
Cl11 Cu3 Cu4 96.38(9)
Cl11 Cu3 Cu6 98.68(10)
Cl11 Cu3 Cl7 99.66(11)
Cl11 Cu3 Cl5 113.75(11)
Cl11 Cu3 Cl6 125.52(13)
Cl5 Cu3 Cu4 47.98(8)
Cl5 Cu3 Cu6 97.01(9)
Cl5 Cu3 Cl7 99.99(10)
Cl6 Cu3 Cu4 96.33(9)
Cl6 Cu3 Cu6 50.83(8)
Cl6 Cu3 Cl7 96.63(11)
Cl6 Cu3 Cl5 113.91(12)
Cu5 Cu4 Cu3 65.34(5)
Cu6 Cu4 Cu3 60.93(5)
Cu6 Cu4 Cu5 63.65(6)
Cl3 Cu4 Cu3 107.49(9)
Cl3 Cu4 Cu5 109.54(9)
Cl3 Cu4 Cu6 55.68(7)
Cl4 Cu4 Cu3 113.60(9)
Cl4 Cu4 Cu5 53.31(8)
Cl4 Cu4 Cu6 105.89(10)
Cl4 Cu4 Cl3 114.17(13)
Cl5 Cu4 Cu3 54.13(8)
Cl5 Cu4 Cu5 108.74(9)
Cl5 Cu4 Cu6 108.21(10)
Cl5 Cu4 Cl3 120.86(13)
Cl5 Cu4 Cl4 124.75(12)
Cu4 Cu5 Cu6 56.41(5)
Cl11 Cu5 Cu4 102.56(10)
Cl11 Cu5 Cu6 99.40(10)
Cl11 Cu5 Cl4 127.80(13)
Cl11 Cu5 Cl0A 111.97(12)
Cl4 Cu5 Cu4 52.43(8)
Cl4 Cu5 Cu6 99.09(9)
Cl4 Cu5 Cl0A 117.25(13)
Cl0A Cu5 Cu4 101.28(10)
Cl0A Cu5 Cu6 49.83(9)
Cu3 Cu6 Cu5 65.38(5)
Cu4 Cu6 Cu3 64.52(5)
Cu4 Cu6 Cu5 59.94(5)
Cl3 Cu6 Cu3 109.46(9)
Cl3 Cu6 Cu4 54.37(7)
Cl3 Cu6 Cu5 105.31(9)
Cl6 Cu6 Cu3 52.63(9)
Cl6 Cu6 Cu4 106.28(10)
Cl6 Cu6 Cu5 113.39(10)
Cl6 Cu6 Cl3 115.33(14)
Cl0A Cu6 Cu3 106.76(11)
Cl0A Cu6 Cu4 108.47(10)
Cl0A Cu6 Cu5 54.23(9)
Cl0A Cu6 Cl3 122.35(14)
Cl0A Cu6 Cl6 122.26(14)
Cu1 Cl7 Cu3 173.87(14)
Cu1 Cl1 Cu2 66.03(7)
Cu2 Cl2 Cu1 67.33(7)
Cu5 Cl11 Cu3 83.89(9)
Cu4 Cl3 Cu6 69.95(7)
Cu4 Cl4 Cu5 74.26(10)
Cu4 Cl5 Cu3 77.89(10)
Cu6 Cl6 Cu3 76.54(10)
Cu6 Cl0A Cu5 75.93(10)
C15 N11 C21 111.5(9)
C15 N11 C23 113.1(9)
C21 N11 C23 108.3(10)
N20 C14 C21 113.4(10)
N11 C15 C0AA 112.4(10)
C14 N20 C22 111.8(10)
C14 N20 C0AA 109.7(10)
C22 N20 C0AA 111.6(10)
N11 C21 C14 106.6(11)
N20 C0AA C15 111.6(10)
C18 N4 C6 109.9(9)
C18 N4 C19 112.4(10)
C19 N4 C6 112.5(10)
C7 N5 C10 109.8(9)
C24 N5 C7 110.8(9)
C24 N5 C10 111.6(9)
C7 C6 N4 111.2(10)
C6 C7 N5 110.9(9)
C18 C10 N5 110.1(10)
N4 C18 C10 110.6(10)
N3 C1 C8 111.0(9)
C8 N2 C12 109.1(9)
C17 N2 C8 113.3(9)
C17 N2 C12 111.3(8)
C1 N3 C9 109.9(9)
C1 N3 C13 112.9(8)
C13 N3 C9 110.8(9)
C1 C8 N2 111.2(9)
N3 C9 C12 111.0(10)
N2 C12 C9 111.0(9)

loop_
_geom_bond_atom_site_label_1
_geom_bond_atom_site_label_2
_geom_bond_distance
Cu1 Cu2 2.6711(17)
Cu1 Cl7 2.405(3)
Cu1 Cl1 2.373(3)
Cu1 Cl9 2.276(3)
Cu1 Cl2 2.430(3)
Cu2 Cl8 2.353(3)
Cu2 Cl1 2.523(3)
Cu2 Cl2 2.388(3)
Cu2 Cl10 2.274(3)
Cu3 Cu4 2.928(2)
Cu3 Cu6 2.835(2)
Cu3 Cl7 2.691(3)
Cu3 Cl11 2.312(3)
Cu3 Cl5 2.426(3)
Cu3 Cl6 2.316(3)
Cu4 Cu5 2.745(2)
Cu4 Cu6 2.6417(17)
Cu4 Cl3 2.286(2)
Cu4 Cl4 2.260(3)
Cu4 Cl5 2.225(3)
Cu5 Cu6 2.842(2)
Cu5 Cl11 2.274(3)
Cu5 Cl4 2.287(3)
Cu5 Cl0A 2.377(4)
Cu6 Cl3 2.323(3)
Cu6 Cl6 2.260(3)
Cu6 Cl0A 2.239(3)
N11 C15 1.439(14)
N11 C21 1.516(14)
N11 C23 1.517(14)
C14 N20 1.411(13)
C14 C21 1.544(16)
C15 C0AA 1.475(17)
N20 C22 1.460(13)
N20 C0AA 1.461(14)
N4 C6 1.503(15)
N4 C18 1.481(15)
N4 C19 1.496(16)
N5 C7 1.502(14)
N5 C10 1.507(14)
N5 C24 1.483(15)
C6 C7 1.483(16)
C10 C18 1.493(17)
C1 N3 1.475(15)
C1 C8 1.487(15)
N2 C8 1.492(14)
N2 C12 1.499(14)
N2 C17 1.473(13)
N3 C9 1.502(14)
N3 C13 1.496(13)
C9 C12 1.507(16)
